data_1572279
loop_
_publ_author_name
'Hollister, Kimberly K.'
'Molino, Andrew'
'Le, VuongVy V'
'Jones, Nula'
'Smith, Wyatt J.'
'M&#xfc;ller, Peter'
'Dickie, Diane A.'
'Wilson, David J. D.'
'Gilliard, Jr, Robert J'

_publ_section_title
;
 Pentacyclic fused diborepinium ions with carbene- and carbone-mediated
 deep-blue to red emission.
;
_journal_issue 35
_journal_name_full 'Chemical science'
_journal_page_first 14358
_journal_page_last 14370
_journal_paper_doi 10.1039/d4sc03835e
_journal_volume 15
_journal_year 2024
_chemical_formula_moiety 'C66 H84 B2 N2, 2(C2 F6 N O4 S2), 2(C H2 Cl2)'
_chemical_formula_sum 'C72 H88 B2 Cl4 F12 N4 O8 S4'
_chemical_formula_weight 1657.12
_space_group_crystal_system monoclinic
_space_group_IT_number 14
_space_group_name_Hall '-P 2ybc'
_space_group_name_H-M_alt 'P 1 21/c 1'
_atom_sites_solution_hydrogens geom
_atom_sites_solution_primary dual
_audit_creation_date 2024-03-27
_audit_creation_method
;
Olex2 1.5
(compiled 2024.02.16 svn.r378c4104 for OlexSys, GUI svn.r6928)
;
_audit_update_record
;
2024-03-28 deposited with the CCDC.	2024-08-05 downloaded from the CCDC.
;
_cell_angle_alpha 90
_cell_angle_beta 101.645(3)
_cell_angle_gamma 90
_cell_formula_units_Z 2
_cell_length_a 14.9640(6)
_cell_length_b 11.9337(5)
_cell_length_c 21.9364(9)
_cell_measurement_reflns_used 6629
_cell_measurement_temperature 100.00
_cell_measurement_theta_max 68.017
_cell_measurement_theta_min 3.015
_cell_volume 3836.7(3)
_computing_cell_refinement 'SAINT V8.40B (?, 2016)'
_computing.cell_refinement 'SAINT V8.40B (Bruker Nano, Inc., 2019)'

_computing_data_collection 'Bruker Instrument Service V6.2.14'
_computing_data_reduction 'SAINT V8.40B (?, 2016)'
_computing.data_reduction 'SAINT V8.40B (Bruker Nano, Inc., 2019)'

_computing_molecular_graphics 'Olex2 1.5 (Dolomanov et al., 2009)'
_computing_publication_material 'Olex2 1.5 (Dolomanov et al., 2009)'
_computing_structure_refinement 'XL  (Sheldrick, 2008)'
_computing.structure_refinement 'SHELXL--2018/3 (Sheldrick, 2018)'

_computing_structure_solution 'SHELXT 2018/2 (Sheldrick, 2018)'
_computing.structure_solution 'SHELXT 2018/2 (Sheldrick, 2018)'

_diffrn_ambient_temperature 100.00
_diffrn_detector_area_resol_mean 7.3910
_diffrn_detector_type 'Photon III'
_diffrn_measured_fraction_theta_full 0.996
_diffrn_measured_fraction_theta_max 0.994
_diffrn_measurement_device 'Kappa four--circle diffractometer'
_diffrn_measurement_device_type 'Bruker D8 Venture'
_diffrn_measurement_method '\f and \w scans'
_diffrn_radiation_collimation 'one pinhole collimator 0.8 mm'
_diffrn_radiation_monochromator 'HELIOS EF double bounce multilayer mirror'
_diffrn_radiation_probe x-ray
_diffrn_radiation_type 'Cu K\a'
_diffrn_radiation_wavelength 1.54178
_diffrn_reflns_av_R_equivalents 0.1116
_diffrn_reflns_av_unetI/netI 0.0843
_diffrn_reflns_Laue_measured_fraction_full 0.996
_diffrn_reflns_Laue_measured_fraction_max 0.994
_diffrn_reflns_limit_h_max 18
_diffrn_reflns_limit_h_min -18
_diffrn_reflns_limit_k_max 13
_diffrn_reflns_limit_k_min -14
_diffrn_reflns_limit_l_max 26
_diffrn_reflns_limit_l_min -23
_diffrn_reflns_number 29511
_diffrn_reflns_point_group_measured_fraction_full 0.996
_diffrn_reflns_point_group_measured_fraction_max 0.994
_diffrn_reflns.reduction_process narrow-frame

_diffrn_reflns_theta_full 67.679
_diffrn_reflns_theta_max 68.244
_diffrn_reflns_theta_min 3.015
_diffrn_source 'micro-focus sealed tube'
_diffrn_source_current 1.1
_diffrn_source_power 0.05500000000000001
_diffrn_source_target Cu
_diffrn_source_type 'Incoatec I\mS 3.0'
_diffrn_source_voltage 50.0
_diffrn_standards_number 0
_exptl_absorpt_coefficient_mu 3.157
_exptl_absorpt_correction_T_max 0.7531
_exptl_absorpt_correction_T_min 0.5804
_exptl_absorpt_correction_type multi-scan
_exptl_absorpt_process_details
;
SADABS-2016/2 (Bruker,2016/2) was used for absorption correction.
wR2(int) was 0.1194 before and 0.0728 after correction.
The Ratio of minimum to maximum transmission is 0.7707.
The \l/2 correction factor is 0.00150.
;
_exptl_crystal_colour pink
_exptl_crystal_colour_primary pink
_exptl_crystal_density_diffrn 1.434
_exptl_crystal_description needle
_exptl_crystal_F_000 1724
_exptl_crystal_size_max 0.172
_exptl_crystal_size_mid 0.06
_exptl_crystal_size_min 0.029
_refine_diff_density_max 0.401
_refine_diff_density_min -0.611
_refine_diff_density_rms 0.077
_refine_ls_extinction_method none
_refine_ls_goodness_of_fit_ref 1.023
_refine_ls_hydrogen_treatment constr
_refine_ls_matrix_type full
_refine_ls_number_parameters 486
_refine_ls_number_reflns 6972
_refine_ls_number_restraints 0
_refine_ls_restrained_S_all 1.023
_refine_ls_R_factor_all 0.1015
_refine_ls_R_factor_gt 0.0625
_refine_ls_shift/su_max 0.001
_refine_ls_shift/su_mean 0.000
_refine_ls_structure_factor_coef Fsqd
_refine_ls_weighting_details 'w=1/[\s^2^(Fo^2^)+(0.0668P)^2^+4.8392P] where P=(Fo^2^+2Fc^2^)/3'
_refine_ls_weighting_scheme calc
_refine_ls_wR_factor_gt 0.1482
_refine_ls_wR_factor_ref 0.1706
_reflns_Friedel_coverage 0.000
_reflns_number_gt 4637
_reflns_number_total 6972
_reflns_threshold_expression 'I > 2\s(I)'
_cod_data_source_file d4sc03835e2.cif
_cod_data_source_block S5
_cod_depositor_comments 'Adding full bibliography for 1572276--1572287.cif.'
_cod_database_code 1572279
_shelx_shelxl_version_number 2018/3
_shelx_space_group_comment
;
The symmetry employed for this shelxl refinement is uniquely defined
by the following loop, which should always be used as a source of
symmetry information in preference to the above space-group names.
They are only intended as comments.
;
_shelx_estimated_absorpt_t_max 0.914
_shelx_estimated_absorpt_t_min 0.613
_computing.bruker_data_scaling 'SADABS--2016/2 -- Bruker AXS area detector scaling and absorption correction'

_olex2_refinement_description
;
1.a Ternary CH refined with riding coordinates:
 C24(H24), C31(H31)
1.b Secondary CH2 refined with riding coordinates:
 C14(H14A,H14B), C16(H16A,H16B), C18(H18A,H18B), C36(H36A,H36B)
1.c Aromatic/amide H refined with riding coordinates:
 C2(H2), C4(H4), C5(H5), C7(H7), C8(H8), C9(H9), C10(H10), C27(H27), C28(H28),
 C29(H29)
1.d Idealised Me refined as rotating group:
 C15(H15A,H15B,H15C), C17(H17A,H17B,H17C), C20(H20A,H20B,H20C), C21(H21A,H21B,
 H21C), C25(H25A,H25B,H25C), C26(H26A,H26B,H26C), C32(H32A,H32B,H32C), C33(H33A,
 H33B,H33C)
;
_olex2_submission_special_instructions 'No special instructions were received'

loop_
_space_group_symop_operation_xyz
'x, y, z'
'-x, y+1/2, -z+1/2'
'-x, -y, -z'
'x, -y-1/2, z-1/2'

loop_
_atom_site_label
_atom_site_type_symbol
_atom_site_fract_x
_atom_site_fract_y
_atom_site_fract_z
_atom_site_U_iso_or_equiv
_atom_site_adp_type
_atom_site_occupancy
_atom_site_site_symmetry_order
_atom_site_calc_flag
_atom_site_refinement_flags_posn
_atom_site_refinement_flags_adp
_atom_site_refinement_flags_occupancy
_atom_site_disorder_assembly
_atom_site_disorder_group
N1 N 0.7899(2) 0.6168(2) 0.55965(15) 0.0216(7) Uani 1 1 d . . . . .
C1 C 0.4393(3) 0.4030(3) 0.49275(18) 0.0225(8) Uani 1 1 d . . . . .
C2 C 0.4251(3) 0.4967(3) 0.45382(18) 0.0214(8) Uani 1 1 d . . . . .
H2 H 0.372685 0.495934 0.421170 0.026 Uiso 1 1 calc R U . . .
C3 C 0.4816(3) 0.5924(3) 0.45852(18) 0.0214(8) Uani 1 1 d . . . . .
C4 C 0.4504(3) 0.6775(3) 0.41202(19) 0.0271(8) Uani 1 1 d . . . . .
H4 H 0.401357 0.654247 0.379935 0.033 Uiso 1 1 calc R U . . .
C5 C 0.4780(3) 0.7834(3) 0.40588(19) 0.0268(8) Uani 1 1 d . . . . .
H5 H 0.446158 0.819797 0.369361 0.032 Uiso 1 1 calc R U . . .
C6 C 0.5465(3) 0.8528(3) 0.44397(19) 0.0259(8) Uani 1 1 d . . . . .
C7 C 0.5429(3) 0.9667(3) 0.4259(2) 0.0315(9) Uani 1 1 d . . . . .
H7 H 0.502583 0.988592 0.388611 0.038 Uiso 1 1 calc R U . . .
C8 C 0.5961(3) 1.0464(3) 0.4610(2) 0.0329(10) Uani 1 1 d . . . . .
H8 H 0.591636 1.122452 0.448030 0.039 Uiso 1 1 calc R U . . .
C9 C 0.6559(3) 1.0168(3) 0.5149(2) 0.0323(9) Uani 1 1 d . . . . .
H9 H 0.690213 1.072344 0.540542 0.039 Uiso 1 1 calc R U . . .
C10 C 0.6652(3) 0.9042(3) 0.5309(2) 0.0286(9) Uani 1 1 d . . . . .
H10 H 0.709979 0.883683 0.566288 0.034 Uiso 1 1 calc R U . . .
C11 C 0.6114(3) 0.8187(3) 0.49722(19) 0.0234(8) Uani 1 1 d . . . . .
C12 C 0.7178(2) 0.6668(3) 0.57339(18) 0.0218(8) Uani 1 1 d . . . . .
C13 C 0.7311(3) 0.6777(3) 0.64541(19) 0.0236(8) Uani 1 1 d . . . . .
C14 C 0.6438(3) 0.6609(3) 0.67189(19) 0.0269(8) Uani 1 1 d . . . . .
H14A H 0.620333 0.584658 0.660357 0.032 Uiso 1 1 calc R U . . .
H14B H 0.661516 0.663334 0.717859 0.032 Uiso 1 1 calc R U . . .
C15 C 0.5653(3) 0.7434(3) 0.6519(2) 0.0317(9) Uani 1 1 d . . . . .
H15A H 0.544426 0.739976 0.606588 0.048 Uiso 1 1 calc R U . . .
H15B H 0.586274 0.819536 0.663994 0.048 Uiso 1 1 calc R U . . .
H15C H 0.514795 0.723719 0.672164 0.048 Uiso 1 1 calc R U . . .
C16 C 0.7718(3) 0.7958(3) 0.66704(19) 0.0277(9) Uani 1 1 d . . . . .
H16A H 0.815475 0.817672 0.640743 0.033 Uiso 1 1 calc R U . . .
H16B H 0.721758 0.851531 0.660239 0.033 Uiso 1 1 calc R U . . .
C17 C 0.8204(3) 0.8000(3) 0.7352(2) 0.0392(10) Uani 1 1 d . . . . .
H17A H 0.878393 0.759491 0.740350 0.059 Uiso 1 1 calc R U . . .
H17B H 0.781864 0.765063 0.761026 0.059 Uiso 1 1 calc R U . . .
H17C H 0.832146 0.878249 0.747895 0.059 Uiso 1 1 calc R U . . .
C18 C 0.8002(3) 0.5844(3) 0.66606(19) 0.0249(8) Uani 1 1 d . . . . .
H18A H 0.768579 0.512205 0.668494 0.030 Uiso 1 1 calc R U . . .
H18B H 0.837857 0.601520 0.707541 0.030 Uiso 1 1 calc R U . . .
C19 C 0.8600(3) 0.5781(3) 0.61729(18) 0.0239(8) Uani 1 1 d . . . . .
C20 C 0.8924(3) 0.4590(3) 0.6104(2) 0.0285(9) Uani 1 1 d . . . . .
H20A H 0.839971 0.408121 0.603471 0.043 Uiso 1 1 calc R U . . .
H20B H 0.935329 0.437069 0.648464 0.043 Uiso 1 1 calc R U . . .
H20C H 0.922954 0.455053 0.574940 0.043 Uiso 1 1 calc R U . . .
C21 C 0.9439(3) 0.6543(3) 0.6281(2) 0.0310(9) Uani 1 1 d . . . . .
H21A H 0.975304 0.646839 0.593171 0.046 Uiso 1 1 calc R U . . .
H21B H 0.985375 0.632531 0.666782 0.046 Uiso 1 1 calc R U . . .
H21C H 0.924817 0.732266 0.631215 0.046 Uiso 1 1 calc R U . . .
C22 C 0.8100(3) 0.6016(3) 0.49699(18) 0.0238(8) Uani 1 1 d . . . . .
C23 C 0.7967(2) 0.4952(3) 0.46812(19) 0.0247(8) Uani 1 1 d . . . . .
C24 C 0.7440(3) 0.3967(3) 0.4886(2) 0.0280(9) Uani 1 1 d . . . . .
H24 H 0.727024 0.416028 0.529110 0.034 Uiso 1 1 calc R U . . .
C25 C 0.7989(3) 0.2875(3) 0.4965(2) 0.0352(10) Uani 1 1 d . . . . .
H25A H 0.766695 0.231206 0.516500 0.053 Uiso 1 1 calc R U . . .
H25B H 0.859249 0.301265 0.522480 0.053 Uiso 1 1 calc R U . . .
H25C H 0.805781 0.260042 0.455594 0.053 Uiso 1 1 calc R U . . .
C26 C 0.6560(3) 0.3774(3) 0.4395(2) 0.0343(10) Uani 1 1 d . . . . .
H26A H 0.671684 0.347599 0.401362 0.051 Uiso 1 1 calc R U . . .
H26B H 0.623442 0.448528 0.430337 0.051 Uiso 1 1 calc R U . . .
H26C H 0.617040 0.323606 0.455636 0.051 Uiso 1 1 calc R U . . .
C27 C 0.8290(3) 0.4790(3) 0.4134(2) 0.0299(9) Uani 1 1 d . . . . .
H27 H 0.820441 0.408306 0.393134 0.036 Uiso 1 1 calc R U . . .
C28 C 0.8725(3) 0.5619(4) 0.3883(2) 0.0337(9) Uani 1 1 d . . . . .
H28 H 0.895461 0.548080 0.351633 0.040 Uiso 1 1 calc R U . . .
C29 C 0.8831(3) 0.6661(3) 0.4160(2) 0.0313(9) Uani 1 1 d . . . . .
H29 H 0.911953 0.723846 0.397240 0.038 Uiso 1 1 calc R U . . .
C30 C 0.8530(3) 0.6893(3) 0.47063(19) 0.0259(8) Uani 1 1 d . . . . .
C31 C 0.8667(3) 0.8092(3) 0.4953(2) 0.0296(9) Uani 1 1 d . . . . .
H31 H 0.839676 0.815404 0.533339 0.036 Uiso 1 1 calc R U . . .
C32 C 0.9678(3) 0.8429(4) 0.5126(2) 0.0371(10) Uani 1 1 d . . . . .
H32A H 0.993112 0.847090 0.474817 0.056 Uiso 1 1 calc R U . . .
H32B H 1.001565 0.786879 0.540922 0.056 Uiso 1 1 calc R U . . .
H32C H 0.973263 0.916205 0.533179 0.056 Uiso 1 1 calc R U . . .
C33 C 0.8160(3) 0.8913(4) 0.4456(2) 0.0394(11) Uani 1 1 d . . . . .
H33A H 0.820781 0.967538 0.462609 0.059 Uiso 1 1 calc R U . . .
H33B H 0.751592 0.869843 0.434092 0.059 Uiso 1 1 calc R U . . .
H33C H 0.843543 0.888617 0.408756 0.059 Uiso 1 1 calc R U . . .
B1 B 0.6283(3) 0.6969(3) 0.5217(2) 0.0217(9) Uani 1 1 d . . . . .
S1 S 0.82915(7) 0.30420(8) 0.79094(5) 0.0305(2) Uani 1 1 d . . . . .
S2 S 0.78583(7) 0.16004(8) 0.68898(5) 0.0300(2) Uani 1 1 d . . . . .
F1 F 0.66867(17) 0.3797(2) 0.73289(12) 0.0413(6) Uani 1 1 d . . . . .
F2 F 0.6701(2) 0.3135(3) 0.82426(15) 0.0558(8) Uani 1 1 d . . . . .
F3 F 0.7313(2) 0.4737(2) 0.81327(15) 0.0579(8) Uani 1 1 d . . . . .
F4 F 0.8893(2) 0.0775(3) 0.61819(15) 0.0589(8) Uani 1 1 d . . . . .
F5 F 0.93517(19) 0.0369(2) 0.71502(15) 0.0509(7) Uani 1 1 d . . . . .
F6 F 0.95669(19) 0.2017(2) 0.68237(15) 0.0520(8) Uani 1 1 d . . . . .
O1 O 0.8745(2) 0.3774(2) 0.75561(14) 0.0361(7) Uani 1 1 d . . . . .
O2 O 0.8655(2) 0.2885(2) 0.85540(14) 0.0388(7) Uani 1 1 d . . . . .
O3 O 0.7609(2) 0.2534(2) 0.64797(14) 0.0342(7) Uani 1 1 d . . . . .
O4 O 0.7330(2) 0.0595(2) 0.67648(15) 0.0385(7) Uani 1 1 d . . . . .
N2 N 0.8025(2) 0.1843(3) 0.76101(17) 0.0314(8) Uani 1 1 d . . . . .
C34 C 0.7174(3) 0.3713(4) 0.7901(2) 0.0363(10) Uani 1 1 d . . . . .
C35 C 0.8990(3) 0.1166(4) 0.6760(2) 0.0389(10) Uani 1 1 d . . . . .
Cl1 Cl 0.53379(11) 0.02902(17) 0.75466(9) 0.0797(5) Uani 1 1 d . . . . .
Cl2 Cl 0.63023(12) -0.15511(14) 0.82835(8) 0.0732(5) Uani 1 1 d . . . . .
C36 C 0.6402(4) -0.0316(5) 0.7854(3) 0.0532(13) Uani 1 1 d . . . . .
H36A H 0.678387 0.023362 0.812840 0.064 Uiso 1 1 calc R U . . .
H36B H 0.671414 -0.049750 0.750893 0.064 Uiso 1 1 calc R U . . .

loop_
_atom_site_aniso_label
_atom_site_aniso_U_11
_atom_site_aniso_U_22
_atom_site_aniso_U_33
_atom_site_aniso_U_23
_atom_site_aniso_U_13
_atom_site_aniso_U_12
N1 0.0261(16) 0.0105(13) 0.0276(17) 0.0015(12) 0.0043(13) -0.0015(12)
C1 0.0266(19) 0.0127(16) 0.028(2) -0.0007(14) 0.0045(16) 0.0013(14)
C2 0.0233(18) 0.0159(17) 0.025(2) -0.0016(14) 0.0051(15) -0.0009(14)
C3 0.0252(18) 0.0110(16) 0.028(2) -0.0009(14) 0.0058(16) -0.0010(14)
C4 0.028(2) 0.0207(19) 0.030(2) 0.0021(16) -0.0005(16) -0.0022(15)
C5 0.033(2) 0.0178(18) 0.027(2) 0.0045(15) -0.0007(17) 0.0001(15)
C6 0.030(2) 0.0156(17) 0.032(2) 0.0016(16) 0.0066(17) -0.0014(15)
C7 0.034(2) 0.0203(19) 0.036(2) 0.0056(17) -0.0024(18) -0.0012(16)
C8 0.040(2) 0.0143(18) 0.043(3) 0.0047(17) 0.004(2) 0.0017(16)
C9 0.038(2) 0.0169(18) 0.040(3) -0.0011(17) 0.0044(19) -0.0054(16)
C10 0.032(2) 0.0180(18) 0.034(2) 0.0024(16) 0.0027(18) -0.0014(15)
C11 0.0245(18) 0.0144(17) 0.031(2) 0.0014(15) 0.0047(16) -0.0036(14)
C12 0.0248(18) 0.0102(16) 0.030(2) 0.0002(14) 0.0052(16) -0.0076(14)
C13 0.0247(18) 0.0161(17) 0.029(2) -0.0004(15) 0.0021(15) 0.0003(14)
C14 0.031(2) 0.0197(18) 0.031(2) -0.0014(16) 0.0077(17) 0.0020(15)
C15 0.031(2) 0.024(2) 0.041(3) -0.0025(18) 0.0094(18) 0.0023(17)
C16 0.033(2) 0.0157(17) 0.034(2) -0.0046(16) 0.0052(17) -0.0045(15)
C17 0.054(3) 0.023(2) 0.037(3) -0.0040(18) 0.000(2) -0.0069(19)
C18 0.0261(19) 0.0170(17) 0.031(2) 0.0040(15) 0.0035(16) 0.0017(15)
C19 0.0239(18) 0.0214(18) 0.024(2) 0.0042(15) 0.0002(15) 0.0006(15)
C20 0.030(2) 0.0195(19) 0.035(2) 0.0068(16) 0.0045(17) 0.0046(16)
C21 0.026(2) 0.027(2) 0.037(2) 0.0041(18) -0.0004(17) -0.0024(16)
C22 0.0249(18) 0.0226(18) 0.024(2) 0.0013(15) 0.0048(15) 0.0016(15)
C23 0.0210(18) 0.0204(18) 0.031(2) -0.0001(16) 0.0020(15) 0.0019(14)
C24 0.034(2) 0.0164(18) 0.034(2) -0.0008(16) 0.0091(18) 0.0003(16)
C25 0.046(3) 0.0189(19) 0.043(3) -0.0026(18) 0.014(2) 0.0050(18)
C26 0.033(2) 0.028(2) 0.043(3) -0.0106(19) 0.0105(19) -0.0045(17)
C27 0.032(2) 0.026(2) 0.032(2) -0.0019(17) 0.0076(18) 0.0037(16)
C28 0.029(2) 0.042(2) 0.030(2) 0.0009(19) 0.0048(18) 0.0036(18)
C29 0.029(2) 0.032(2) 0.033(2) 0.0100(18) 0.0077(17) 0.0009(17)
C30 0.0242(19) 0.0217(18) 0.031(2) 0.0087(16) 0.0026(16) 0.0010(15)
C31 0.034(2) 0.0215(19) 0.034(2) 0.0036(17) 0.0087(18) -0.0013(16)
C32 0.041(2) 0.027(2) 0.043(3) 0.0014(19) 0.008(2) -0.0093(18)
C33 0.046(3) 0.030(2) 0.044(3) 0.013(2) 0.014(2) 0.0067(19)
B1 0.022(2) 0.0186(19) 0.026(2) -0.0005(17) 0.0081(17) 0.0004(16)
S1 0.0366(5) 0.0228(5) 0.0305(5) 0.0038(4) 0.0030(4) 0.0016(4)
S2 0.0332(5) 0.0208(5) 0.0359(6) 0.0006(4) 0.0065(4) -0.0015(4)
F1 0.0409(14) 0.0442(15) 0.0363(15) 0.0041(12) 0.0017(11) 0.0112(12)
F2 0.0538(17) 0.0615(18) 0.058(2) 0.0267(15) 0.0267(15) 0.0166(14)
F3 0.072(2) 0.0367(15) 0.060(2) -0.0168(14) 0.0021(16) 0.0147(14)
F4 0.0593(19) 0.071(2) 0.0487(19) -0.0142(15) 0.0161(15) 0.0096(16)
F5 0.0466(16) 0.0414(15) 0.065(2) 0.0114(14) 0.0120(14) 0.0136(12)
F6 0.0396(15) 0.0432(15) 0.076(2) -0.0004(14) 0.0178(15) -0.0046(12)
O1 0.0470(18) 0.0233(14) 0.0371(18) 0.0057(12) 0.0062(14) -0.0044(13)
O2 0.0461(18) 0.0372(17) 0.0292(17) 0.0016(13) -0.0015(14) 0.0037(14)
O3 0.0394(17) 0.0273(15) 0.0349(17) 0.0039(12) 0.0051(13) -0.0022(12)
O4 0.0467(18) 0.0203(14) 0.048(2) -0.0035(13) 0.0081(15) -0.0065(13)
N2 0.040(2) 0.0216(16) 0.031(2) 0.0028(14) 0.0036(16) -0.0051(14)
C34 0.046(3) 0.029(2) 0.033(2) 0.0054(18) 0.006(2) 0.0075(19)
C35 0.043(3) 0.029(2) 0.044(3) 0.001(2) 0.010(2) -0.0015(19)
Cl1 0.0517(8) 0.1082(13) 0.0787(12) -0.0274(10) 0.0117(8) 0.0168(8)
Cl2 0.0800(10) 0.0810(10) 0.0657(10) -0.0027(8) 0.0317(8) -0.0288(8)
C36 0.041(3) 0.071(4) 0.049(3) -0.005(3) 0.014(2) -0.012(3)

loop_
_atom_type_symbol
_atom_type_description
_atom_type_scat_dispersion_real
_atom_type_scat_dispersion_imag
_atom_type_scat_source
C C 0.0181 0.0091 'International Tables Vol C Tables 4.2.6.8 and 6.1.1.4'
H H 0.0000 0.0000 'International Tables Vol C Tables 4.2.6.8 and 6.1.1.4'
B B 0.0090 0.0039 'International Tables Vol C Tables 4.2.6.8 and 6.1.1.4'
Cl Cl 0.3639 0.7018 'International Tables Vol C Tables 4.2.6.8 and 6.1.1.4'
F F 0.0727 0.0534 'International Tables Vol C Tables 4.2.6.8 and 6.1.1.4'
N N 0.0311 0.0180 'International Tables Vol C Tables 4.2.6.8 and 6.1.1.4'
O O 0.0492 0.0322 'International Tables Vol C Tables 4.2.6.8 and 6.1.1.4'
S S 0.3331 0.5567 'International Tables Vol C Tables 4.2.6.8 and 6.1.1.4'

loop_
_exptl_crystal_face_index_h
_exptl_crystal_face_index_k
_exptl_crystal_face_index_l
_exptl_crystal_face_perp_dist
-1.00 1.00 -1.00 0.0510
-1.00 1.00 0.00 0.0560
-1.00 0.00 0.00 0.0100
0.00 -1.00 -1.00 0.0790
0.00 1.00 1.00 0.0710
0.00 -1.00 0.00 0.0860
0.00 -1.00 1.00 0.0780
0.00 1.00 -1.00 0.0780
0.00 0.00 1.00 0.0100
0.00 0.00 -1.00 0.0130
1.00 -1.00 -1.00 0.0750
1.00 -1.00 0.00 0.0740
1.00 0.00 0.00 0.0270

loop_
_geom_angle_atom_site_label_1
_geom_angle_atom_site_label_2
_geom_angle_atom_site_label_3
_geom_angle
_geom_angle_site_symmetry_1
_geom_angle_site_symmetry_3
_geom_angle_publ_flag
C12 N1 C19 113.6(3) . . ?
C12 N1 C22 126.7(3) . . ?
C22 N1 C19 119.6(3) . . ?
C2 C1 C3 115.3(3) . 3_666 ?
C2 C1 B1 118.5(4) . 3_666 ?
C3 C1 B1 126.1(3) 3_666 3_666 ?
C1 C2 H2 117.0 . . ?
C1 C2 C3 126.0(4) . . ?
C3 C2 H2 117.0 . . ?
C1 C3 C4 127.0(3) 3_666 . ?
C2 C3 C1 118.6(3) . 3_666 ?
C2 C3 C4 114.4(3) . . ?
C3 C4 H4 114.0 . . ?
C5 C4 C3 131.9(4) . . ?
C5 C4 H4 114.0 . . ?
C4 C5 H5 113.7 . . ?
C4 C5 C6 132.6(4) . . ?
C6 C5 H5 113.7 . . ?
C7 C6 C5 113.9(4) . . ?
C7 C6 C11 119.2(4) . . ?
C11 C6 C5 126.8(3) . . ?
C6 C7 H7 119.2 . . ?
C8 C7 C6 121.6(4) . . ?
C8 C7 H7 119.2 . . ?
C7 C8 H8 119.8 . . ?
C7 C8 C9 120.5(4) . . ?
C9 C8 H8 119.8 . . ?
C8 C9 H9 120.7 . . ?
C8 C9 C10 118.6(4) . . ?
C10 C9 H9 120.7 . . ?
C9 C10 H10 118.3 . . ?
C9 C10 C11 123.4(4) . . ?
C11 C10 H10 118.3 . . ?
C6 C11 B1 126.1(3) . . ?
C10 C11 C6 116.5(3) . . ?
C10 C11 B1 117.4(3) . . ?
N1 C12 C13 109.0(3) . . ?
N1 C12 B1 122.8(3) . . ?
C13 C12 B1 127.9(3) . . ?
C12 C13 C16 110.1(3) . . ?
C14 C13 C12 115.2(3) . . ?
C14 C13 C16 108.0(3) . . ?
C18 C13 C12 100.4(3) . . ?
C18 C13 C14 111.6(3) . . ?
C18 C13 C16 111.5(3) . . ?
C13 C14 H14A 107.8 . . ?
C13 C14 H14B 107.8 . . ?
H14A C14 H14B 107.2 . . ?
C15 C14 C13 117.9(3) . . ?
C15 C14 H14A 107.8 . . ?
C15 C14 H14B 107.8 . . ?
C14 C15 H15A 109.5 . . ?
C14 C15 H15B 109.5 . . ?
C14 C15 H15C 109.5 . . ?
H15A C15 H15B 109.5 . . ?
H15A C15 H15C 109.5 . . ?
H15B C15 H15C 109.5 . . ?
C13 C16 H16A 108.8 . . ?
C13 C16 H16B 108.8 . . ?
H16A C16 H16B 107.7 . . ?
C17 C16 C13 113.9(3) . . ?
C17 C16 H16A 108.8 . . ?
C17 C16 H16B 108.8 . . ?
C16 C17 H17A 109.5 . . ?
C16 C17 H17B 109.5 . . ?
C16 C17 H17C 109.5 . . ?
H17A C17 H17B 109.5 . . ?
H17A C17 H17C 109.5 . . ?
H17B C17 H17C 109.5 . . ?
C13 C18 H18A 110.4 . . ?
C13 C18 H18B 110.4 . . ?
C13 C18 C19 106.6(3) . . ?
H18A C18 H18B 108.6 . . ?
C19 C18 H18A 110.4 . . ?
C19 C18 H18B 110.4 . . ?
C18 C19 N1 99.3(3) . . ?
C18 C19 C21 116.1(3) . . ?
C20 C19 N1 112.1(3) . . ?
C20 C19 C18 111.0(3) . . ?
C20 C19 C21 107.6(3) . . ?
C21 C19 N1 110.5(3) . . ?
C19 C20 H20A 109.5 . . ?
C19 C20 H20B 109.5 . . ?
C19 C20 H20C 109.5 . . ?
H20A C20 H20B 109.5 . . ?
H20A C20 H20C 109.5 . . ?
H20B C20 H20C 109.5 . . ?
C19 C21 H21A 109.5 . . ?
C19 C21 H21B 109.5 . . ?
C19 C21 H21C 109.5 . . ?
H21A C21 H21B 109.5 . . ?
H21A C21 H21C 109.5 . . ?
H21B C21 H21C 109.5 . . ?
C23 C22 N1 119.4(3) . . ?
C30 C22 N1 119.0(3) . . ?
C30 C22 C23 121.1(4) . . ?
C22 C23 C24 126.3(3) . . ?
C27 C23 C22 117.9(3) . . ?
C27 C23 C24 115.7(3) . . ?
C23 C24 H24 108.8 . . ?
C23 C24 C25 113.0(3) . . ?
C23 C24 C26 109.2(3) . . ?
C25 C24 H24 108.8 . . ?
C25 C24 C26 108.3(3) . . ?
C26 C24 H24 108.8 . . ?
C24 C25 H25A 109.5 . . ?
C24 C25 H25B 109.5 . . ?
C24 C25 H25C 109.5 . . ?
H25A C25 H25B 109.5 . . ?
H25A C25 H25C 109.5 . . ?
H25B C25 H25C 109.5 . . ?
C24 C26 H26A 109.5 . . ?
C24 C26 H26B 109.5 . . ?
C24 C26 H26C 109.5 . . ?
H26A C26 H26B 109.5 . . ?
H26A C26 H26C 109.5 . . ?
H26B C26 H26C 109.5 . . ?
C23 C27 H27 119.2 . . ?
C28 C27 C23 121.7(4) . . ?
C28 C27 H27 119.2 . . ?
C27 C28 H28 120.0 . . ?
C27 C28 C29 119.9(4) . . ?
C29 C28 H28 120.0 . . ?
C28 C29 H29 119.0 . . ?
C28 C29 C30 122.1(4) . . ?
C30 C29 H29 119.0 . . ?
C22 C30 C31 126.0(4) . . ?
C29 C30 C22 117.3(4) . . ?
C29 C30 C31 116.6(3) . . ?
C30 C31 H31 108.5 . . ?
C30 C31 C32 112.8(3) . . ?
C30 C31 C33 109.4(4) . . ?
C32 C31 H31 108.5 . . ?
C32 C31 C33 109.0(3) . . ?
C33 C31 H31 108.5 . . ?
C31 C32 H32A 109.5 . . ?
C31 C32 H32B 109.5 . . ?
C31 C32 H32C 109.5 . . ?
H32A C32 H32B 109.5 . . ?
H32A C32 H32C 109.5 . . ?
H32B C32 H32C 109.5 . . ?
C31 C33 H33A 109.5 . . ?
C31 C33 H33B 109.5 . . ?
C31 C33 H33C 109.5 . . ?
H33A C33 H33B 109.5 . . ?
H33A C33 H33C 109.5 . . ?
H33B C33 H33C 109.5 . . ?
C1 B1 C12 112.7(3) 3_666 . ?
C11 B1 C1 126.4(3) . 3_666 ?
C11 B1 C12 120.5(3) . . ?
O1 S1 N2 115.68(19) . . ?
O1 S1 C34 104.92(19) . . ?
O2 S1 O1 119.5(2) . . ?
O2 S1 N2 107.83(19) . . ?
O2 S1 C34 103.32(19) . . ?
N2 S1 C34 103.6(2) . . ?
O3 S2 O4 117.84(19) . . ?
O3 S2 N2 117.08(18) . . ?
O3 S2 C35 104.61(19) . . ?
O4 S2 N2 108.38(19) . . ?
O4 S2 C35 102.90(19) . . ?
N2 S2 C35 104.0(2) . . ?
S2 N2 S1 123.7(2) . . ?
F1 C34 S1 111.5(3) . . ?
F1 C34 F2 108.7(4) . . ?
F1 C34 F3 107.9(3) . . ?
F2 C34 S1 110.8(3) . . ?
F3 C34 S1 108.9(3) . . ?
F3 C34 F2 108.9(4) . . ?
F4 C35 S2 108.6(3) . . ?
F5 C35 S2 111.8(3) . . ?
F5 C35 F4 108.5(4) . . ?
F5 C35 F6 108.1(4) . . ?
F6 C35 S2 111.5(3) . . ?
F6 C35 F4 108.2(4) . . ?
Cl1 C36 Cl2 112.3(3) . . ?
Cl1 C36 H36A 109.1 . . ?
Cl1 C36 H36B 109.1 . . ?
Cl2 C36 H36A 109.1 . . ?
Cl2 C36 H36B 109.1 . . ?
H36A C36 H36B 107.9 . . ?

loop_
_geom_bond_atom_site_label_1
_geom_bond_atom_site_label_2
_geom_bond_distance
_geom_bond_site_symmetry_2
_geom_bond_publ_flag
N1 C12 1.320(5) . ?
N1 C19 1.542(5) . ?
N1 C22 1.476(5) . ?
C1 C2 1.397(5) . ?
C1 C3 1.426(5) 3_666 ?
C1 B1 1.555(5) 3_666 ?
C2 H2 0.9500 . ?
C2 C3 1.412(5) . ?
C3 C4 1.449(5) . ?
C4 H4 0.9500 . ?
C4 C5 1.345(5) . ?
C5 H5 0.9500 . ?
C5 C6 1.446(5) . ?
C6 C7 1.414(5) . ?
C6 C11 1.419(6) . ?
C7 H7 0.9500 . ?
C7 C8 1.373(6) . ?
C8 H8 0.9500 . ?
C8 C9 1.376(6) . ?
C9 H9 0.9500 . ?
C9 C10 1.389(5) . ?
C10 H10 0.9500 . ?
C10 C11 1.412(5) . ?
C11 B1 1.552(5) . ?
C12 C13 1.558(5) . ?
C12 B1 1.611(6) . ?
C13 C14 1.546(5) . ?
C13 C16 1.570(5) . ?
C13 C18 1.525(5) . ?
C14 H14A 0.9900 . ?
C14 H14B 0.9900 . ?
C14 C15 1.528(5) . ?
C15 H15A 0.9800 . ?
C15 H15B 0.9800 . ?
C15 H15C 0.9800 . ?
C16 H16A 0.9900 . ?
C16 H16B 0.9900 . ?
C16 C17 1.525(6) . ?
C17 H17A 0.9800 . ?
C17 H17B 0.9800 . ?
C17 H17C 0.9800 . ?
C18 H18A 0.9900 . ?
C18 H18B 0.9900 . ?
C18 C19 1.529(5) . ?
C19 C20 1.519(5) . ?
C19 C21 1.529(5) . ?
C20 H20A 0.9800 . ?
C20 H20B 0.9800 . ?
C20 H20C 0.9800 . ?
C21 H21A 0.9800 . ?
C21 H21B 0.9800 . ?
C21 H21C 0.9800 . ?
C22 C23 1.415(5) . ?
C22 C30 1.413(5) . ?
C23 C24 1.532(5) . ?
C23 C27 1.396(6) . ?
C24 H24 1.0000 . ?
C24 C25 1.532(5) . ?
C24 C26 1.540(6) . ?
C25 H25A 0.9800 . ?
C25 H25B 0.9800 . ?
C25 H25C 0.9800 . ?
C26 H26A 0.9800 . ?
C26 H26B 0.9800 . ?
C26 H26C 0.9800 . ?
C27 H27 0.9500 . ?
C27 C28 1.360(6) . ?
C28 H28 0.9500 . ?
C28 C29 1.380(6) . ?
C29 H29 0.9500 . ?
C29 C30 1.390(6) . ?
C30 C31 1.528(5) . ?
C31 H31 1.0000 . ?
C31 C32 1.538(6) . ?
C31 C33 1.546(6) . ?
C32 H32A 0.9800 . ?
C32 H32B 0.9800 . ?
C32 H32C 0.9800 . ?
C33 H33A 0.9800 . ?
C33 H33B 0.9800 . ?
C33 H33C 0.9800 . ?
S1 O1 1.427(3) . ?
S1 O2 1.421(3) . ?
S1 N2 1.591(3) . ?
S1 C34 1.851(5) . ?
S2 O3 1.433(3) . ?
S2 O4 1.433(3) . ?
S2 N2 1.576(4) . ?
S2 C35 1.847(5) . ?
F1 C34 1.322(5) . ?
F2 C34 1.324(5) . ?
F3 C34 1.323(5) . ?
F4 C35 1.332(6) . ?
F5 C35 1.320(5) . ?
F6 C35 1.323(5) . ?
Cl1 C36 1.755(6) . ?
Cl2 C36 1.772(6) . ?
C36 H36A 0.9900 . ?
C36 H36B 0.9900 . ?

loop_
_geom_torsion_atom_site_label_1
_geom_torsion_atom_site_label_2
_geom_torsion_atom_site_label_3
_geom_torsion_atom_site_label_4
_geom_torsion
_geom_torsion_site_symmetry_1
_geom_torsion_site_symmetry_2
_geom_torsion_site_symmetry_3
_geom_torsion_site_symmetry_4
_geom_torsion_publ_flag
N1 C12 C13 C14 -142.7(3) . . . . ?
N1 C12 C13 C16 95.0(3) . . . . ?
N1 C12 C13 C18 -22.7(4) . . . . ?
N1 C12 B1 C1 84.6(4) . . . 3_666 ?
N1 C12 B1 C11 -102.3(4) . . . . ?
N1 C22 C23 C24 13.9(6) . . . . ?
N1 C22 C23 C27 -170.6(3) . . . . ?
N1 C22 C30 C29 170.6(3) . . . . ?
N1 C22 C30 C31 -11.7(6) . . . . ?
C1 C2 C3 C1 -0.5(6) . . . 3_666 ?
C1 C2 C3 C4 -179.7(4) . . . . ?
C1 C3 C4 C5 -8.8(7) 3_666 . . . ?
C2 C3 C4 C5 170.4(4) . . . . ?
C3 C1 C2 C3 0.4(6) 3_666 . . . ?
C3 C4 C5 C6 -2.3(8) . . . . ?
C4 C5 C6 C7 -169.6(4) . . . . ?
C4 C5 C6 C11 7.4(7) . . . . ?
C5 C6 C7 C8 172.7(4) . . . . ?
C5 C6 C11 C10 -173.4(4) . . . . ?
C5 C6 C11 B1 6.5(7) . . . . ?
C6 C7 C8 C9 0.8(7) . . . . ?
C6 C11 B1 C1 -21.0(6) . . . 3_666 ?
C6 C11 B1 C12 166.8(4) . . . . ?
C7 C6 C11 C10 3.5(6) . . . . ?
C7 C6 C11 B1 -176.6(4) . . . . ?
C7 C8 C9 C10 3.8(7) . . . . ?
C8 C9 C10 C11 -4.9(7) . . . . ?
C9 C10 C11 C6 1.1(6) . . . . ?
C9 C10 C11 B1 -178.7(4) . . . . ?
C10 C11 B1 C1 158.8(4) . . . 3_666 ?
C10 C11 B1 C12 -13.3(5) . . . . ?
C11 C6 C7 C8 -4.6(6) . . . . ?
C12 N1 C19 C18 16.4(4) . . . . ?
C12 N1 C19 C20 133.7(3) . . . . ?
C12 N1 C19 C21 -106.2(4) . . . . ?
C12 N1 C22 C23 -103.8(4) . . . . ?
C12 N1 C22 C30 84.2(5) . . . . ?
C12 C13 C14 C15 -62.4(4) . . . . ?
C12 C13 C16 C17 -157.9(3) . . . . ?
C12 C13 C18 C19 32.8(4) . . . . ?
C13 C12 B1 C1 -88.3(4) . . . 3_666 ?
C13 C12 B1 C11 84.9(5) . . . . ?
C13 C18 C19 N1 -30.3(3) . . . . ?
C13 C18 C19 C20 -148.5(3) . . . . ?
C13 C18 C19 C21 88.2(4) . . . . ?
C14 C13 C16 C17 75.6(4) . . . . ?
C14 C13 C18 C19 155.3(3) . . . . ?
C16 C13 C14 C15 61.1(5) . . . . ?
C16 C13 C18 C19 -83.9(4) . . . . ?
C18 C13 C14 C15 -176.0(3) . . . . ?
C18 C13 C16 C17 -47.4(5) . . . . ?
C19 N1 C12 C13 4.0(4) . . . . ?
C19 N1 C12 B1 -170.1(3) . . . . ?
C19 N1 C22 C23 79.9(4) . . . . ?
C19 N1 C22 C30 -92.0(4) . . . . ?
C22 N1 C12 C13 -172.5(3) . . . . ?
C22 N1 C12 B1 13.5(5) . . . . ?
C22 N1 C19 C18 -166.9(3) . . . . ?
C22 N1 C19 C20 -49.5(4) . . . . ?
C22 N1 C19 C21 70.5(4) . . . . ?
C22 C23 C24 C25 -128.1(4) . . . . ?
C22 C23 C24 C26 111.3(4) . . . . ?
C22 C23 C27 C28 0.4(6) . . . . ?
C22 C30 C31 C32 120.0(4) . . . . ?
C22 C30 C31 C33 -118.5(4) . . . . ?
C23 C22 C30 C29 -1.2(6) . . . . ?
C23 C22 C30 C31 176.5(4) . . . . ?
C23 C27 C28 C29 -1.9(6) . . . . ?
C24 C23 C27 C28 176.3(4) . . . . ?
C27 C23 C24 C25 56.3(5) . . . . ?
C27 C23 C24 C26 -64.3(4) . . . . ?
C27 C28 C29 C30 1.9(6) . . . . ?
C28 C29 C30 C22 -0.4(6) . . . . ?
C28 C29 C30 C31 -178.3(4) . . . . ?
C29 C30 C31 C32 -62.3(5) . . . . ?
C29 C30 C31 C33 59.2(5) . . . . ?
C30 C22 C23 C24 -174.3(4) . . . . ?
C30 C22 C23 C27 1.2(6) . . . . ?
B1 C1 C2 C3 -177.3(3) 3_666 . . . ?
B1 C12 C13 C14 31.0(5) . . . . ?
B1 C12 C13 C16 -91.3(4) . . . . ?
B1 C12 C13 C18 151.0(3) . . . . ?
O1 S1 N2 S2 -25.7(3) . . . . ?
O1 S1 C34 F1 61.8(3) . . . . ?
O1 S1 C34 F2 -176.9(3) . . . . ?
O1 S1 C34 F3 -57.2(3) . . . . ?
O2 S1 N2 S2 -162.4(2) . . . . ?
O2 S1 C34 F1 -172.3(3) . . . . ?
O2 S1 C34 F2 -51.0(4) . . . . ?
O2 S1 C34 F3 68.7(3) . . . . ?
O3 S2 N2 S1 -23.2(4) . . . . ?
O3 S2 C35 F4 -66.1(3) . . . . ?
O3 S2 C35 F5 174.2(3) . . . . ?
O3 S2 C35 F6 53.0(4) . . . . ?
O4 S2 N2 S1 -159.5(2) . . . . ?
O4 S2 C35 F4 57.5(3) . . . . ?
O4 S2 C35 F5 -62.1(4) . . . . ?
O4 S2 C35 F6 176.7(3) . . . . ?
N2 S1 C34 F1 -59.9(3) . . . . ?
N2 S1 C34 F2 61.3(4) . . . . ?
N2 S1 C34 F3 -178.9(3) . . . . ?
N2 S2 C35 F4 170.5(3) . . . . ?
N2 S2 C35 F5 50.9(4) . . . . ?
N2 S2 C35 F6 -70.4(4) . . . . ?
C34 S1 N2 S2 88.5(3) . . . . ?
C35 S2 N2 S1 91.5(3) . . . . ?
